data_8103122
loop_
_publ_author_name
'Lianwen Zhou'

_publ_section_title
;
 Crystal structure of bis(2,2'-bipyridine-N,N')-(nitrato-O)zinc(II)
 nitrate monohydrate, [Zn(C10H8N2)(NO3)][NO3] &#x00B7; H2O
;
_journal_issue 1
_journal_name_full 'Zeitschrift f\"ur Kristallographie - New Crystal Structures'
_journal_page_first 27
_journal_volume 226
_journal_year 2011
_chemical_formula_moiety 'C20 H16 N5 O3 Zn, N O3, H2 O'
_chemical_formula_sum 'C20 H18 N6 O7 Zn'
_chemical_formula_weight 519.77
_chemical_name_systematic
;
Bis(2,2'-bipyridine-N,N')-(nitrato-O)-zinc(ii) nitrate monohydrate
;
_space_group_IT_number 2
_symmetry_cell_setting triclinic
_symmetry_space_group_name_Hall '-P 1'
_symmetry_space_group_name_H-M 'P -1'
_atom_sites_solution_hydrogens geom
_atom_sites_solution_primary direct
_atom_sites_solution_secondary difmap
_audit_creation_method SHELXL-97
_cell_angle_alpha 73.974(13)
_cell_angle_beta 88.431(14)
_cell_angle_gamma 90.023(9)
_cell_formula_units_Z 2
_cell_length_a 7.472(5)
_cell_length_b 9.992(8)
_cell_length_c 15.012(15)
_cell_measurement_reflns_used 1265
_cell_measurement_temperature 293(2)
_cell_measurement_theta_max 26.364
_cell_measurement_theta_min 2.356
_cell_volume 1076.8(16)
_computing_cell_refinement 'SAINT-Plus (Bruker, 2001)'
_computing_data_collection 'APEX2 (Bruker, 2004)'
_computing_data_reduction SAINT-Plus
_computing_molecular_graphics 'XP (Sheldrick, 1998)'
_computing_publication_material XP
_computing_structure_refinement 'SHELXL-97 (Sheldrick, 1997)'
_computing_structure_solution 'SHELXS-97 (Sheldrick, 1997)'
_diffrn_ambient_temperature 293(2)
_diffrn_measured_fraction_theta_full 0.985
_diffrn_measured_fraction_theta_max 0.985
_diffrn_measurement_device_type 'Bruker APEXII CCD area-detector'
_diffrn_measurement_method '\f and \w scans'
_diffrn_radiation_monochromator graphite
_diffrn_radiation_source 'fine-focus sealed tube'
_diffrn_radiation_type MoK\a
_diffrn_radiation_wavelength 0.71073
_diffrn_reflns_av_R_equivalents 0.0214
_diffrn_reflns_av_sigmaI/netI 0.0404
_diffrn_reflns_limit_h_max 8
_diffrn_reflns_limit_h_min -8
_diffrn_reflns_limit_k_max 11
_diffrn_reflns_limit_k_min -11
_diffrn_reflns_limit_l_max 14
_diffrn_reflns_limit_l_min -17
_diffrn_reflns_number 5428
_diffrn_reflns_theta_full 25.00
_diffrn_reflns_theta_max 25.00
_diffrn_reflns_theta_min 1.41
_exptl_absorpt_coefficient_mu 1.197
_exptl_absorpt_correction_T_max 0.8045
_exptl_absorpt_correction_T_min 0.6863
_exptl_absorpt_correction_type multi-scan
_exptl_absorpt_process_details SADABS
_exptl_crystal_colour colorless
_exptl_crystal_density_diffrn 1.603
_exptl_crystal_density_method 'not measured'
_exptl_crystal_description block
_exptl_crystal_F_000 532
_exptl_crystal_size_max 0.34
_exptl_crystal_size_mid 0.25
_exptl_crystal_size_min 0.19
_refine_diff_density_max 0.642
_refine_diff_density_min -0.571
_refine_diff_density_rms 0.070
_refine_ls_extinction_method none
_refine_ls_goodness_of_fit_ref 1.049
_refine_ls_hydrogen_treatment constr
_refine_ls_matrix_type full
_refine_ls_number_parameters 307
_refine_ls_number_reflns 3731
_refine_ls_number_restraints 0
_refine_ls_restrained_S_all 1.049
_refine_ls_R_factor_all 0.0651
_refine_ls_R_factor_gt 0.0522
_refine_ls_shift/su_max 0.001
_refine_ls_shift/su_mean 0.000
_refine_ls_structure_factor_coef Fsqd
_refine_ls_weighting_details 'calc w=1/[\s^2^(Fo^2^)+(0.0933P)^2^+0.5328P] where P=(Fo^2^+2Fc^2^)/3'
_refine_ls_weighting_scheme calc
_refine_ls_wR_factor_gt 0.1456
_refine_ls_wR_factor_ref 0.1561
_reflns_number_gt 2974
_reflns_number_total 3731
_reflns_threshold_expression >2sigma(I)
_cod_data_source_file 1267-3334.cff
_cod_data_source_block test
_cod_original_sg_symbol_H-M P-1
_cod_database_code 8103122

loop_
_symmetry_equiv_pos_as_xyz
'x, y, z'
'-x, -y, -z'

loop_
_atom_site_label
_atom_site_type_symbol
_atom_site_fract_x
_atom_site_fract_y
_atom_site_fract_z
_atom_site_U_iso_or_equiv
_atom_site_adp_type
_atom_site_occupancy
_atom_site_symmetry_multiplicity
_atom_site_calc_flag
_atom_site_refinement_flags
Zn1 Zn 0.88529(7) 0.19043(4) 0.20548(3) 0.0560(2) Uani 1 1 d .
O1 O 0.5946(16) 0.3626(15) 0.4118(10) 0.349(10) Uani 1 1 d .
O2 O 0.5711(14) 0.2903(10) 0.3063(10) 0.319(9) Uani 1 1 d .
O3 O 0.4290(13) 0.4484(7) 0.3188(5) 0.186(3) Uani 1 1 d .
O4 O 1.0587(5) -0.0078(4) 0.1312(3) 0.0906(11) Uani 1 1 d .
O5 O 1.1500(5) 0.1957(3) 0.1230(2) 0.0659(8) Uani 1 1 d .
O6 O 1.2885(5) 0.0750(4) 0.0463(2) 0.0760(9) Uani 1 1 d .
O7 O 0.2002(15) 0.4966(9) 0.4753(6) 0.257(5) Uani 1 1 d .
H1O7 H 0.2001 0.4985 0.4204 0.309 Uiso 1 1 d R
H207 H 0.1309 0.5545 0.4848 0.309 Uiso 1 1 d R
N1 N 1.0214(5) 0.0911(3) 0.3159(2) 0.0523(8) Uani 1 1 d .
N2 N 0.7201(4) 0.0262(3) 0.2544(2) 0.0489(8) Uani 1 1 d .
N3 N 0.9099(4) 0.3956(3) 0.2016(2) 0.0491(7) Uani 1 1 d .
N4 N 0.7780(4) 0.2746(3) 0.0843(2) 0.0468(7) Uani 1 1 d .
N5 N 0.5306(9) 0.3684(7) 0.3440(7) 0.128(3) Uani 1 1 d .
N6 N 1.1671(5) 0.0852(3) 0.0998(2) 0.0534(8) Uani 1 1 d .
C20 C 0.7255(6) 0.2042(4) 0.0254(3) 0.0578(10) Uani 1 1 d .
H20 H 0.7304 0.1075 0.0437 0.069 Uiso 1 1 calc R
C19 C 0.6653(6) 0.2693(5) -0.0604(3) 0.0630(11) Uani 1 1 d .
H19 H 0.6274 0.2174 -0.0993 0.076 Uiso 1 1 calc R
C18 C 0.6610(5) 0.4108(5) -0.0889(3) 0.0615(11) Uani 1 1 d .
H18 H 0.6199 0.4568 -0.1472 0.074 Uiso 1 1 calc R
C17 C 0.7185(5) 0.4851(4) -0.0301(3) 0.0535(10) Uani 1 1 d .
H17 H 0.7187 0.5819 -0.0487 0.064 Uiso 1 1 calc R
C16 C 0.7756(5) 0.4144(4) 0.0567(2) 0.0437(8) Uani 1 1 d .
C15 C 0.8422(5) 0.4825(4) 0.1251(2) 0.0441(8) Uani 1 1 d .
C14 C 0.8339(6) 0.6236(4) 0.1128(3) 0.0580(10) Uani 1 1 d .
H14 H 0.7847 0.6814 0.0598 0.070 Uiso 1 1 calc R
C13 C 0.8994(7) 0.6780(5) 0.1798(4) 0.0713(13) Uani 1 1 d .
H13 H 0.8977 0.7735 0.1722 0.086 Uiso 1 1 calc R
C12 C 0.9674(7) 0.5902(5) 0.2583(4) 0.0708(13) Uani 1 1 d .
H12 H 1.0114 0.6255 0.3047 0.085 Uiso 1 1 calc R
C11 C 0.9700(6) 0.4495(4) 0.2677(3) 0.0585(10) Uani 1 1 d .
H11 H 1.0147 0.3900 0.3214 0.070 Uiso 1 1 calc R
C1 C 1.1794(6) 0.1316(5) 0.3397(3) 0.0622(11) Uani 1 1 d .
H1 H 1.2259 0.2180 0.3066 0.075 Uiso 1 1 calc R
C2 C 1.2758(7) 0.0499(6) 0.4115(3) 0.0747(14) Uani 1 1 d .
H2 H 1.3832 0.0822 0.4281 0.090 Uiso 1 1 calc R
C3 C 1.2118(8) -0.0783(6) 0.4577(3) 0.0791(15) Uani 1 1 d .
H3 H 1.2748 -0.1353 0.5061 0.095 Uiso 1 1 calc R
C4 C 1.0525(7) -0.1226(5) 0.4317(3) 0.0662(12) Uani 1 1 d .
H4 H 1.0080 -0.2109 0.4616 0.079 Uiso 1 1 calc R
C5 C 0.9584(6) -0.0355(4) 0.3610(3) 0.0504(9) Uani 1 1 d .
C6 C 0.7849(6) -0.0697(4) 0.3281(3) 0.0512(9) Uani 1 1 d .
C7 C 0.6918(7) -0.1901(4) 0.3685(3) 0.0672(12) Uani 1 1 d .
H7 H 0.7364 -0.2559 0.4194 0.081 Uiso 1 1 calc R
C8 C 0.5300(8) -0.2119(5) 0.3318(4) 0.0766(14) Uani 1 1 d .
H8 H 0.4669 -0.2946 0.3567 0.092 Uiso 1 1 calc R
C9 C 0.4624(7) -0.1119(5) 0.2589(3) 0.0703(13) Uani 1 1 d .
H9 H 0.3521 -0.1243 0.2348 0.084 Uiso 1 1 calc R
C10 C 0.5608(6) 0.0056(5) 0.2227(3) 0.0591(10) Uani 1 1 d .
H10 H 0.5150 0.0745 0.1738 0.071 Uiso 1 1 calc R

loop_
_atom_site_aniso_label
_atom_site_aniso_U_11
_atom_site_aniso_U_22
_atom_site_aniso_U_33
_atom_site_aniso_U_23
_atom_site_aniso_U_13
_atom_site_aniso_U_12
Zn1 0.0729(4) 0.0435(3) 0.0481(3) -0.0053(2) -0.0159(2) -0.0052(2)
O1 0.209(10) 0.361(16) 0.309(13) 0.197(12) -0.115(10) -0.023(10)
O2 0.262(10) 0.176(7) 0.58(2) -0.229(11) 0.303(14) -0.139(7)
O3 0.255(9) 0.139(5) 0.167(6) -0.038(4) -0.098(6) 0.058(6)
O4 0.093(3) 0.067(2) 0.110(3) -0.023(2) 0.014(2) -0.032(2)
O5 0.091(2) 0.0451(16) 0.0616(18) -0.0153(13) 0.0056(16) -0.0026(14)
O6 0.074(2) 0.078(2) 0.081(2) -0.0293(18) 0.0103(19) 0.0097(17)
O7 0.359(14) 0.219(9) 0.148(6) 0.023(6) 0.044(7) 0.126(9)
N1 0.060(2) 0.0523(19) 0.0436(17) -0.0112(15) -0.0075(15) 0.0035(15)
N2 0.058(2) 0.0418(16) 0.0472(17) -0.0123(14) 0.0003(15) -0.0016(14)
N3 0.0541(19) 0.0455(17) 0.0484(18) -0.0144(14) 0.0006(14) -0.0018(14)
N4 0.0553(19) 0.0417(16) 0.0425(16) -0.0097(13) -0.0064(14) -0.0010(14)
N5 0.101(4) 0.074(4) 0.176(7) 0.021(4) -0.024(5) 0.001(3)
N6 0.056(2) 0.0458(19) 0.0551(19) -0.0086(15) -0.0081(17) 0.0029(16)
C20 0.072(3) 0.050(2) 0.054(2) -0.0194(19) -0.010(2) 0.001(2)
C19 0.066(3) 0.077(3) 0.051(2) -0.024(2) -0.011(2) -0.001(2)
C18 0.049(2) 0.089(3) 0.040(2) -0.005(2) -0.0079(17) 0.008(2)
C17 0.050(2) 0.053(2) 0.048(2) 0.0012(18) 0.0000(17) 0.0044(18)
C16 0.0387(19) 0.046(2) 0.0429(19) -0.0069(16) 0.0016(15) 0.0015(15)
C15 0.044(2) 0.0418(19) 0.046(2) -0.0110(16) 0.0052(16) -0.0010(15)
C14 0.062(3) 0.042(2) 0.068(3) -0.0108(19) 0.005(2) 0.0005(18)
C13 0.083(3) 0.046(2) 0.089(3) -0.028(2) 0.010(3) -0.008(2)
C12 0.083(3) 0.064(3) 0.078(3) -0.041(3) 0.002(3) -0.012(2)
C11 0.071(3) 0.058(2) 0.052(2) -0.024(2) -0.003(2) -0.003(2)
C1 0.064(3) 0.070(3) 0.056(2) -0.022(2) -0.008(2) 0.003(2)
C2 0.061(3) 0.107(4) 0.056(3) -0.022(3) -0.016(2) 0.016(3)
C3 0.081(4) 0.097(4) 0.055(3) -0.013(3) -0.015(2) 0.036(3)
C4 0.086(3) 0.058(3) 0.047(2) -0.003(2) 0.003(2) 0.019(2)
C5 0.064(3) 0.048(2) 0.0378(19) -0.0103(16) 0.0003(17) 0.0099(18)
C6 0.073(3) 0.0384(19) 0.043(2) -0.0139(16) 0.0051(18) 0.0045(18)
C7 0.090(4) 0.045(2) 0.059(3) -0.005(2) 0.012(2) 0.002(2)
C8 0.096(4) 0.051(3) 0.083(3) -0.021(2) 0.020(3) -0.022(2)
C9 0.075(3) 0.069(3) 0.072(3) -0.030(3) 0.012(2) -0.019(2)
C10 0.066(3) 0.058(2) 0.054(2) -0.0164(19) -0.006(2) -0.006(2)

loop_
_atom_type_symbol
_atom_type_description
_atom_type_scat_dispersion_real
_atom_type_scat_dispersion_imag
_atom_type_scat_source
C C 0.0033 0.0016 'International Tables Vol C Tables 4.2.6.8 and 6.1.1.4'
H H 0.0000 0.0000 'International Tables Vol C Tables 4.2.6.8 and 6.1.1.4'
N N 0.0061 0.0033 'International Tables Vol C Tables 4.2.6.8 and 6.1.1.4'
Zn Zn 0.2839 1.4301 'International Tables Vol C Tables 4.2.6.8 and 6.1.1.4'
O O 0.0106 0.0060 'International Tables Vol C Tables 4.2.6.8 and 6.1.1.4'

loop_
_geom_angle_atom_site_label_1
_geom_angle_atom_site_label_2
_geom_angle_atom_site_label_3
_geom_angle
N4 Zn1 N1 170.52(13)
N4 Zn1 N2 99.96(13)
N1 Zn1 N2 81.32(14)
N4 Zn1 N3 80.98(13)
N1 Zn1 N3 104.04(14)
N2 Zn1 N3 140.88(13)
N4 Zn1 O5 85.88(14)
N1 Zn1 O5 85.91(14)
N2 Zn1 O5 127.04(12)
N3 Zn1 O5 92.08(11)
N6 O5 Zn1 109.9(3)
H1O7 O7 H207 109.8
C1 N1 C5 118.6(4)
C1 N1 Zn1 125.4(3)
C5 N1 Zn1 115.2(3)
C10 N2 C6 119.5(4)
C10 N2 Zn1 127.4(3)
C6 N2 Zn1 113.1(3)
C11 N3 C15 118.5(3)
C11 N3 Zn1 128.0(3)
C15 N3 Zn1 113.2(2)
C20 N4 C16 118.8(3)
C20 N4 Zn1 125.1(3)
C16 N4 Zn1 115.8(2)
O3 N5 O2 123.2(15)
O3 N5 O1 118.5(14)
O2 N5 O1 118.3(12)
O4 N6 O6 122.5(4)
O4 N6 O5 117.9(4)
O6 N6 O5 119.5(4)
N4 C20 C19 122.3(4)
N4 C20 H20 118.9
C19 C20 H20 118.9
C18 C19 C20 119.5(4)
C18 C19 H19 120.3
C20 C19 H19 120.3
C19 C18 C17 119.1(4)
C19 C18 H18 120.5
C17 C18 H18 120.5
C18 C17 C16 119.3(4)
C18 C17 H17 120.4
C16 C17 H17 120.4
N4 C16 C17 121.1(4)
N4 C16 C15 114.7(3)
C17 C16 C15 124.2(4)
N3 C15 C14 122.1(4)
N3 C15 C16 115.0(3)
C14 C15 C16 122.9(4)
C13 C14 C15 119.0(4)
C13 C14 H14 120.5
C15 C14 H14 120.5
C14 C13 C12 119.4(4)
C14 C13 H13 120.3
C12 C13 H13 120.3
C13 C12 C11 119.3(4)
C13 C12 H12 120.4
C11 C12 H12 120.4
N3 C11 C12 121.8(4)
N3 C11 H11 119.1
C12 C11 H11 119.1
N1 C1 C2 122.3(5)
N1 C1 H1 118.8
C2 C1 H1 118.8
C3 C2 C1 119.1(5)
C3 C2 H2 120.5
C1 C2 H2 120.5
C2 C3 C4 118.9(4)
C2 C3 H3 120.5
C4 C3 H3 120.5
C3 C4 C5 119.9(5)
C3 C4 H4 120.1
C5 C4 H4 120.1
N1 C5 C4 121.1(4)
N1 C5 C6 113.9(3)
C4 C5 C6 125.0(4)
N2 C6 C7 120.8(4)
N2 C6 C5 115.9(3)
C7 C6 C5 123.3(4)
C6 C7 C8 118.6(4)
C6 C7 H7 120.7
C8 C7 H7 120.7
C9 C8 C7 120.2(4)
C9 C8 H8 119.9
C7 C8 H8 119.9
C10 C9 C8 118.1(5)
C10 C9 H9 120.9
C8 C9 H9 120.9
N2 C10 C9 122.7(4)
N2 C10 H10 118.7
C9 C10 H10 118.7

loop_
_geom_bond_atom_site_label_1
_geom_bond_atom_site_label_2
_geom_bond_distance
Zn1 N4 1.974(3)
Zn1 N1 1.987(3)
Zn1 N2 2.010(3)
Zn1 N3 2.043(4)
Zn1 O5 2.298(3)
O1 N5 1.123(15)
O2 N5 1.121(10)
O3 N5 1.100(8)
O4 N6 1.216(5)
O5 N6 1.251(5)
O6 N6 1.217(5)
O7 H1O7 0.8199
O7 H207 0.8155
N1 C1 1.337(6)
N1 C5 1.338(5)
N2 C10 1.331(5)
N2 C6 1.350(5)
N3 C11 1.340(5)
N3 C15 1.345(5)
N4 C20 1.339(5)
N4 C16 1.343(5)
C20 C19 1.362(6)
C20 H20 0.9300
C19 C18 1.360(7)
C19 H19 0.9300
C18 C17 1.377(6)
C18 H18 0.9300
C17 C16 1.379(5)
C17 H17 0.9300
C16 C15 1.476(5)
C15 C14 1.372(5)
C14 C13 1.370(7)
C14 H14 0.9300
C13 C12 1.370(7)
C13 H13 0.9300
C12 C11 1.374(6)
C12 H12 0.9300
C11 H11 0.9300
C1 C2 1.381(6)
C1 H1 0.9300
C2 C3 1.357(7)
C2 H2 0.9300
C3 C4 1.373(8)
C3 H3 0.9300
C4 C5 1.381(6)
C4 H4 0.9300
C5 C6 1.472(6)
C6 C7 1.368(6)
C7 C8 1.384(8)
C7 H7 0.9300
C8 C9 1.370(7)
C8 H8 0.9300
C9 C10 1.356(6)
C9 H9 0.9300
C10 H10 0.9300
